data_4510021
loop_
_publ_author_name
'Peebles, Cameron'
'Alvey, Paul M'
'Lynch, Vincent'
'Iverson, Brent L'

_publ_section_title
;
 Time-Dependent Solid State Polymorphism of a Series of Donor-Acceptor
 Dyads.
;
_journal_issue 1
_journal_name_full 'Crystal growth &amp; design'
_journal_page_first 290
_journal_page_last 299
_journal_paper_doi 10.1021/cg401522v
_journal_volume 14
_journal_year 2014
_chemical_formula_moiety 'C26 H17 N O3, C H Cl3'
_chemical_formula_sum 'C27 H18 Cl3 N O3'
_chemical_formula_weight 510.77
_chemical_name_systematic
;
 ?
;
_space_group_IT_number 2
_symmetry_cell_setting triclinic
_symmetry_space_group_name_Hall '-P 1'
_symmetry_space_group_name_H-M 'P -1'
_atom_sites_solution_hydrogens geom
_atom_sites_solution_primary direct
_atom_sites_solution_secondary difmap
_audit_creation_method SHELXL-97
_cell_angle_alpha 99.545(12)
_cell_angle_beta 105.418(16)
_cell_angle_gamma 93.466(13)
_cell_formula_units_Z 2
_cell_length_a 9.294(2)
_cell_length_b 10.2523(17)
_cell_length_c 12.700(3)
_cell_measurement_reflns_used 3702
_cell_measurement_temperature 153(2)
_cell_measurement_theta_max 27.5
_cell_measurement_theta_min 2.4
_cell_volume 1143.4(4)
_computing_cell_refinement 'Apex II release 2010, Bruker AXS, Inc.'
_computing_data_collection 'Apex II release 2010, Bruker AXS, Inc.'
_computing_data_reduction 'Apex II release 2010, Bruker AXS, Inc.'
_computing_molecular_graphics 'XP SHELXTL/PC, Siemens Analytical'
_computing_structure_refinement 'XL SHELXTL/PC, Siemens Analytical'
_computing_structure_solution
;

SIR97 - Altomare A., Burla M.C., Camalli M., Cascarano G.L., Giacovazzo C., 
Guagliardi A., Moliterni A.G.G., Polidori G.,Spagna R.
;
_diffrn_ambient_temperature 153(2)
_diffrn_measured_fraction_theta_full 0.973
_diffrn_measured_fraction_theta_max 0.973
_diffrn_measurement_device_type 'Nonius Kappa CCD with Bruker ApexII detector'
_diffrn_measurement_method '\w and \f-scans'
_diffrn_radiation_monochromator graphite
_diffrn_radiation_source 'fine-focus sealed tube'
_diffrn_radiation_type MoK\a
_diffrn_radiation_wavelength 0.71073
_diffrn_reflns_av_R_equivalents 0.1152
_diffrn_reflns_av_sigmaI/netI 0.1070
_diffrn_reflns_limit_h_max 12
_diffrn_reflns_limit_h_min -12
_diffrn_reflns_limit_k_max 13
_diffrn_reflns_limit_k_min -13
_diffrn_reflns_limit_l_max 16
_diffrn_reflns_limit_l_min -16
_diffrn_reflns_number 31327
_diffrn_reflns_theta_full 27.50
_diffrn_reflns_theta_max 27.50
_diffrn_reflns_theta_min 1.69
_exptl_absorpt_coefficient_mu 0.433
_exptl_absorpt_correction_T_max 1.00
_exptl_absorpt_correction_T_min 0.852
_exptl_absorpt_correction_type multi-scan
_exptl_absorpt_process_details
;
SADABS. Apex II release 2010, Bruker AXS, Inc.
;
_exptl_crystal_colour yellow
_exptl_crystal_density_diffrn 1.484
_exptl_crystal_density_method 'not measured'
_exptl_crystal_description needles
_exptl_crystal_F_000 524
_exptl_crystal_size_max 0.57
_exptl_crystal_size_mid 0.08
_exptl_crystal_size_min 0.08
_refine_diff_density_max 1.054
_refine_diff_density_min -0.965
_refine_diff_density_rms 0.075
_refine_ls_extinction_method none
_refine_ls_goodness_of_fit_ref 1.033
_refine_ls_hydrogen_treatment constr
_refine_ls_matrix_type full
_refine_ls_number_parameters 309
_refine_ls_number_reflns 5117
_refine_ls_number_restraints 0
_refine_ls_restrained_S_all 1.033
_refine_ls_R_factor_all 0.1497
_refine_ls_R_factor_gt 0.0624
_refine_ls_shift/su_max 0.011
_refine_ls_shift/su_mean 0.000
_refine_ls_structure_factor_coef Fsqd
_refine_ls_weighting_details 'calc w=1/[\s^2^(Fo^2^)+(0.0603P)^2^+0.9276P] where P=(Fo^2^+2Fc^2^)/3'
_refine_ls_weighting_scheme calc
_refine_ls_wR_factor_gt 0.1284
_refine_ls_wR_factor_ref 0.1644
_reflns_number_gt 2655
_reflns_number_total 5117
_reflns_threshold_expression >2sigma(I)
_cod_data_source_file Dyad_1_Fast.cif
_cod_data_source_block shelxl
_cod_depositor_comments
;
The following automatic conversions were performed:

'_symmetry_cell_setting' value 'Triclinic' changed to 'triclinic'
according to
/usr/data/users/saulius/automatic-downloads/current/ACS/lib/dictionaries/cif_core.dic
dictionary named 'cif_core.dic' version 2.4.2 from 2011-04-26.

Automatic conversion script
Id: cif_fix_values 2281 2013-09-26 08:29:07Z andrius 

 Adding full bibliography for
 ./tmp-cod-update-bibliographies-29779/cifs/4510021.cif.
;
_cod_original_cell_volume 1143.5(4)
_cod_original_sg_symbol_H-M P-1
_cod_database_code 4510021

loop_
_symmetry_equiv_pos_as_xyz
'x, y, z'
'-x, -y, -z'

loop_
_atom_site_label
_atom_site_type_symbol
_atom_site_fract_x
_atom_site_fract_y
_atom_site_fract_z
_atom_site_U_iso_or_equiv
_atom_site_adp_type
_atom_site_occupancy
_atom_site_symmetry_multiplicity
_atom_site_calc_flag
_atom_site_refinement_flags
C1 C 0.4772(4) 0.2046(3) 0.7818(3) 0.0191(8) Uani 1 1 d .
C1A C 0.2298(4) 0.9123(4) 0.8630(3) 0.0308(9) Uani 1 1 d .
H1A H 0.2942 0.9906 0.8564 0.037 Uiso 1 1 calc R
C2 C 0.5538(4) 0.1212(3) 0.7123(3) 0.0157(7) Uani 1 1 d .
C3 C 0.5761(4) -0.0065(3) 0.7271(3) 0.0215(8) Uani 1 1 d .
H3 H 0.5412 -0.0414 0.7817 0.026 Uiso 1 1 calc R
C4 C 0.6499(4) -0.0852(3) 0.6621(3) 0.0210(8) Uani 1 1 d .
H4 H 0.6655 -0.1730 0.6739 0.025 Uiso 1 1 calc R
C5 C 0.7006(4) -0.0384(3) 0.5812(3) 0.0184(8) Uani 1 1 d .
C6 C 0.6798(4) 0.0938(3) 0.5638(3) 0.0164(7) Uani 1 1 d .
C7 C 0.7284(4) 0.1491(3) 0.4832(3) 0.0219(8) Uani 1 1 d .
H7 H 0.7788 0.0973 0.4380 0.026 Uiso 1 1 calc R
C8 C 0.7045(4) 0.2756(4) 0.4688(3) 0.0248(9) Uani 1 1 d .
H8 H 0.7356 0.3099 0.4124 0.030 Uiso 1 1 calc R
C9 C 0.6344(4) 0.3554(3) 0.5367(3) 0.0216(8) Uani 1 1 d .
H9 H 0.6204 0.4442 0.5273 0.026 Uiso 1 1 calc R
C10 C 0.5860(4) 0.3054(3) 0.6167(3) 0.0168(7) Uani 1 1 d .
C11 C 0.5150(4) 0.3917(3) 0.6890(3) 0.0206(8) Uani 1 1 d .
C12 C 0.6058(4) 0.1734(3) 0.6306(3) 0.0157(7) Uani 1 1 d .
C13 C 0.4050(4) 0.4211(4) 0.8464(3) 0.0271(9) Uani 1 1 d .
H13A H 0.2983 0.3909 0.8317 0.041 Uiso 1 1 calc R
H13B H 0.4161 0.5130 0.8351 0.041 Uiso 1 1 calc R
H13C H 0.4581 0.4168 0.9233 0.041 Uiso 1 1 calc R
C14 C 0.7726(4) -0.1224(3) 0.5135(3) 0.0217(8) Uani 1 1 d .
C15 C 0.8295(4) -0.1929(3) 0.4555(3) 0.0196(8) Uani 1 1 d .
C16 C 0.8951(4) -0.2810(3) 0.3858(3) 0.0193(8) Uani 1 1 d .
C17 C 0.9532(4) -0.2366(3) 0.3077(3) 0.0193(8) Uani 1 1 d .
H17 H 0.9481 -0.1466 0.2988 0.023 Uiso 1 1 calc R
C18 C 1.0203(4) -0.3224(3) 0.2406(3) 0.0169(8) Uani 1 1 d .
C19 C 1.0838(4) -0.2796(3) 0.1608(3) 0.0207(8) Uani 1 1 d .
H19 H 1.0789 -0.1904 0.1498 0.025 Uiso 1 1 calc R
C20 C 1.1517(4) -0.3636(3) 0.0995(3) 0.0211(8) Uani 1 1 d .
H20 H 1.1931 -0.3329 0.0462 0.025 Uiso 1 1 calc R
C21 C 1.1607(4) -0.4958(3) 0.1150(3) 0.0202(8) Uani 1 1 d .
C22 C 1.0994(4) -0.5420(3) 0.1902(3) 0.0204(8) Uani 1 1 d .
H22 H 1.1051 -0.6319 0.1993 0.024 Uiso 1 1 calc R
C23 C 1.0276(4) -0.4568(3) 0.2545(3) 0.0181(8) Uani 1 1 d .
C24 C 0.9644(4) -0.4998(3) 0.3342(3) 0.0220(8) Uani 1 1 d .
H24 H 0.9671 -0.5897 0.3437 0.026 Uiso 1 1 calc R
C25 C 0.8996(4) -0.4147(3) 0.3979(3) 0.0237(8) Uani 1 1 d .
H25 H 0.8574 -0.4460 0.4506 0.028 Uiso 1 1 calc R
C26 C 1.2520(5) -0.7020(4) 0.0648(3) 0.0327(10) Uani 1 1 d .
H26A H 1.3086 -0.7025 0.1418 0.049 Uiso 1 1 calc R
H26B H 1.3064 -0.7436 0.0141 0.049 Uiso 1 1 calc R
H26C H 1.1528 -0.7518 0.0483 0.049 Uiso 1 1 calc R
N1 N 0.4688(3) 0.3350(3) 0.7699(2) 0.0179(6) Uani 1 1 d .
O1 O 0.4254(3) 0.1617(2) 0.8502(2) 0.0271(6) Uani 1 1 d .
O2 O 0.4966(3) 0.5062(2) 0.6820(2) 0.0287(6) Uani 1 1 d .
O3 O 1.2349(3) -0.5682(2) 0.0507(2) 0.0268(6) Uani 1 1 d .
Cl1 Cl 0.18926(18) 0.94630(11) 0.99066(11) 0.0679(5) Uani 1 1 d .
Cl2 Cl 0.06619(14) 0.88529(11) 0.75172(11) 0.0584(4) Uani 1 1 d .
Cl3 Cl 0.32864(14) 0.77261(11) 0.85537(10) 0.0504(3) Uani 1 1 d .

loop_
_atom_site_aniso_label
_atom_site_aniso_U_11
_atom_site_aniso_U_22
_atom_site_aniso_U_33
_atom_site_aniso_U_23
_atom_site_aniso_U_13
_atom_site_aniso_U_12
C1 0.0162(19) 0.0196(19) 0.0204(19) -0.0006(15) 0.0061(16) 0.0009(15)
C1A 0.037(2) 0.025(2) 0.034(2) 0.0117(17) 0.012(2) -0.0009(18)
C2 0.0116(18) 0.0172(18) 0.0162(18) 0.0001(14) 0.0026(15) 0.0003(14)
C3 0.022(2) 0.025(2) 0.0193(19) 0.0026(16) 0.0092(17) -0.0010(16)
C4 0.022(2) 0.0164(18) 0.022(2) 0.0018(15) 0.0037(17) 0.0034(15)
C5 0.0165(19) 0.0223(19) 0.0132(18) -0.0020(14) 0.0018(15) 0.0011(15)
C6 0.0119(18) 0.0206(18) 0.0134(18) -0.0013(14) 0.0012(15) 0.0006(14)
C7 0.017(2) 0.028(2) 0.019(2) -0.0034(16) 0.0082(16) 0.0013(16)
C8 0.026(2) 0.032(2) 0.019(2) 0.0074(17) 0.0103(17) -0.0012(17)
C9 0.022(2) 0.0215(19) 0.022(2) 0.0073(16) 0.0061(17) -0.0007(16)
C10 0.0126(18) 0.0212(18) 0.0146(18) 0.0031(15) 0.0008(15) 0.0019(15)
C11 0.017(2) 0.021(2) 0.022(2) 0.0024(16) 0.0034(16) 0.0026(15)
C12 0.0118(18) 0.0197(18) 0.0121(17) 0.0006(14) -0.0003(15) -0.0005(14)
C13 0.028(2) 0.026(2) 0.026(2) -0.0064(16) 0.0120(18) 0.0054(17)
C14 0.019(2) 0.023(2) 0.023(2) 0.0056(16) 0.0037(17) 0.0013(16)
C15 0.0159(19) 0.0216(19) 0.0203(19) 0.0018(15) 0.0047(16) 0.0018(15)
C16 0.0148(19) 0.0220(19) 0.0170(19) -0.0020(15) 0.0009(16) 0.0016(15)
C17 0.018(2) 0.0145(17) 0.023(2) 0.0022(15) 0.0037(16) 0.0016(15)
C18 0.0123(18) 0.0172(18) 0.0188(19) 0.0030(15) 0.0009(15) 0.0009(14)
C19 0.020(2) 0.0185(18) 0.023(2) 0.0082(15) 0.0028(17) 0.0003(15)
C20 0.019(2) 0.027(2) 0.0182(19) 0.0064(16) 0.0054(16) 0.0007(16)
C21 0.016(2) 0.0242(19) 0.0197(19) 0.0000(15) 0.0062(16) 0.0038(15)
C22 0.019(2) 0.0160(18) 0.025(2) 0.0025(15) 0.0053(16) 0.0029(15)
C23 0.0148(19) 0.0188(18) 0.0191(19) 0.0023(15) 0.0028(16) 0.0009(15)
C24 0.022(2) 0.0174(18) 0.028(2) 0.0073(16) 0.0077(17) 0.0015(15)
C25 0.025(2) 0.025(2) 0.025(2) 0.0047(16) 0.0121(18) 0.0016(16)
C26 0.037(3) 0.027(2) 0.040(2) 0.0013(18) 0.023(2) 0.0085(18)
N1 0.0185(16) 0.0184(15) 0.0162(15) -0.0007(12) 0.0064(13) 0.0004(12)
O1 0.0350(16) 0.0271(14) 0.0254(14) 0.0036(11) 0.0201(13) 0.0019(12)
O2 0.0360(16) 0.0231(14) 0.0321(15) 0.0092(12) 0.0140(13) 0.0107(12)
O3 0.0289(15) 0.0253(14) 0.0308(15) 0.0026(11) 0.0175(13) 0.0054(12)
Cl1 0.1279(13) 0.0379(7) 0.0590(8) 0.0092(6) 0.0619(9) 0.0093(7)
Cl2 0.0500(8) 0.0339(6) 0.0778(9) 0.0245(6) -0.0119(7) -0.0012(5)
Cl3 0.0500(8) 0.0423(7) 0.0644(8) 0.0143(6) 0.0201(6) 0.0190(6)

loop_
_atom_type_symbol
_atom_type_description
_atom_type_scat_dispersion_real
_atom_type_scat_dispersion_imag
_atom_type_scat_source
C C 0.0033 0.0016 'International Tables Vol C Tables 4.2.6.8 and 6.1.1.4'
H H 0.0000 0.0000 'International Tables Vol C Tables 4.2.6.8 and 6.1.1.4'
N N 0.0061 0.0033 'International Tables Vol C Tables 4.2.6.8 and 6.1.1.4'
O O 0.0106 0.0060 'International Tables Vol C Tables 4.2.6.8 and 6.1.1.4'
Cl Cl 0.1484 0.1585 'International Tables Vol C Tables 4.2.6.8 and 6.1.1.4'

loop_
_geom_angle_atom_site_label_1
_geom_angle_atom_site_label_2
_geom_angle_atom_site_label_3
_geom_angle
O1 C1 N1 120.3(3)
O1 C1 C2 122.0(3)
N1 C1 C2 117.7(3)
Cl1 C1A Cl2 111.5(2)
Cl1 C1A Cl3 110.5(2)
Cl2 C1A Cl3 109.3(2)
Cl1 C1A H1A 108.5
Cl2 C1A H1A 108.5
Cl3 C1A H1A 108.5
C3 C2 C12 119.9(3)
C3 C2 C1 120.1(3)
C12 C2 C1 120.0(3)
C2 C3 C4 120.3(3)
C2 C3 H3 119.9
C4 C3 H3 119.9
C5 C4 C3 121.5(3)
C5 C4 H4 119.3
C3 C4 H4 119.3
C4 C5 C6 119.8(3)
C4 C5 C14 120.4(3)
C6 C5 C14 119.8(3)
C7 C6 C12 118.3(3)
C7 C6 C5 123.3(3)
C12 C6 C5 118.4(3)
C8 C7 C6 121.2(3)
C8 C7 H7 119.4
C6 C7 H7 119.4
C7 C8 C9 120.5(3)
C7 C8 H8 119.8
C9 C8 H8 119.8
C10 C9 C8 120.1(3)
C10 C9 H9 119.9
C8 C9 H9 119.9
C9 C10 C12 120.2(3)
C9 C10 C11 119.4(3)
C12 C10 C11 120.3(3)
O2 C11 N1 119.9(3)
O2 C11 C10 123.4(3)
N1 C11 C10 116.7(3)
C10 C12 C6 119.6(3)
C10 C12 C2 120.2(3)
C6 C12 C2 120.2(3)
N1 C13 H13A 109.5
N1 C13 H13B 109.5
H13A C13 H13B 109.5
N1 C13 H13C 109.5
H13A C13 H13C 109.5
H13B C13 H13C 109.5
C15 C14 C5 178.6(4)
C14 C15 C16 178.3(4)
C17 C16 C25 119.7(3)
C17 C16 C15 120.9(3)
C25 C16 C15 119.3(3)
C16 C17 C18 121.0(3)
C16 C17 H17 119.5
C18 C17 H17 119.5
C17 C18 C19 122.6(3)
C17 C18 C23 119.2(3)
C19 C18 C23 118.2(3)
C20 C19 C18 121.4(3)
C20 C19 H19 119.3
C18 C19 H19 119.3
C19 C20 C21 120.2(3)
C19 C20 H20 119.9
C21 C20 H20 119.9
O3 C21 C22 125.2(3)
O3 C21 C20 114.3(3)
C22 C21 C20 120.6(3)
C21 C22 C23 120.3(3)
C21 C22 H22 119.8
C23 C22 H22 119.8
C24 C23 C22 122.2(3)
C24 C23 C18 118.3(3)
C22 C23 C18 119.4(3)
C25 C24 C23 121.3(3)
C25 C24 H24 119.3
C23 C24 H24 119.3
C24 C25 C16 120.4(3)
C24 C25 H25 119.8
C16 C25 H25 119.8
O3 C26 H26A 109.5
O3 C26 H26B 109.5
H26A C26 H26B 109.5
O3 C26 H26C 109.5
H26A C26 H26C 109.5
H26B C26 H26C 109.5
C1 N1 C11 124.9(3)
C1 N1 C13 117.6(3)
C11 N1 C13 117.6(3)
C21 O3 C26 117.1(3)

loop_
_geom_bond_atom_site_label_1
_geom_bond_atom_site_label_2
_geom_bond_distance
C1 O1 1.227(4)
C1 N1 1.374(4)
C1 C2 1.475(4)
C1A Cl1 1.746(4)
C1A Cl2 1.750(4)
C1A Cl3 1.751(4)
C1A H1A 1.0000
C2 C3 1.374(5)
C2 C12 1.419(4)
C3 C4 1.396(5)
C3 H3 0.9500
C4 C5 1.380(4)
C4 H4 0.9500
C5 C6 1.426(5)
C5 C14 1.434(5)
C6 C7 1.407(4)
C6 C12 1.417(4)
C7 C8 1.362(5)
C7 H7 0.9500
C8 C9 1.402(5)
C8 H8 0.9500
C9 C10 1.373(4)
C9 H9 0.9500
C10 C12 1.411(4)
C10 C11 1.479(5)
C11 O2 1.210(4)
C11 N1 1.408(4)
C13 N1 1.469(4)
C13 H13A 0.9800
C13 H13B 0.9800
C13 H13C 0.9800
C14 C15 1.193(5)
C15 C16 1.435(5)
C16 C17 1.374(5)
C16 C25 1.406(5)
C17 C18 1.410(4)
C17 H17 0.9500
C18 C19 1.415(4)
C18 C23 1.420(4)
C19 C20 1.360(5)
C19 H19 0.9500
C20 C21 1.406(5)
C20 H20 0.9500
C21 O3 1.361(4)
C21 C22 1.366(5)
C22 C23 1.415(5)
C22 H22 0.9500
C23 C24 1.413(4)
C24 C25 1.366(5)
C24 H24 0.9500
C25 H25 0.9500
C26 O3 1.425(4)
C26 H26A 0.9800
C26 H26B 0.9800
C26 H26C 0.9800

loop_
_geom_torsion_atom_site_label_1
_geom_torsion_atom_site_label_2
_geom_torsion_atom_site_label_3
_geom_torsion_atom_site_label_4
_geom_torsion
O1 C1 C2 C3 -3.4(5)
N1 C1 C2 C3 174.7(3)
O1 C1 C2 C12 177.1(3)
N1 C1 C2 C12 -4.8(5)
C12 C2 C3 C4 0.1(5)
C1 C2 C3 C4 -179.4(3)
C2 C3 C4 C5 -0.7(5)
C3 C4 C5 C6 0.9(5)
C3 C4 C5 C14 -178.3(3)
C4 C5 C6 C7 179.9(3)
C14 C5 C6 C7 -0.9(5)
C4 C5 C6 C12 -0.4(5)
C14 C5 C6 C12 178.8(3)
C12 C6 C7 C8 -0.4(5)
C5 C6 C7 C8 179.3(3)
C6 C7 C8 C9 1.9(5)
C7 C8 C9 C10 -1.5(5)
C8 C9 C10 C12 -0.3(5)
C8 C9 C10 C11 178.8(3)
C9 C10 C11 O2 0.0(5)
C12 C10 C11 O2 179.1(3)
C9 C10 C11 N1 -179.5(3)
C12 C10 C11 N1 -0.4(5)
C9 C10 C12 C6 1.8(5)
C11 C10 C12 C6 -177.3(3)
C9 C10 C12 C2 -179.1(3)
C11 C10 C12 C2 1.7(5)
C7 C6 C12 C10 -1.4(5)
C5 C6 C12 C10 178.9(3)
C7 C6 C12 C2 179.5(3)
C5 C6 C12 C2 -0.2(5)
C3 C2 C12 C10 -178.7(3)
C1 C2 C12 C10 0.8(5)
C3 C2 C12 C6 0.3(5)
C1 C2 C12 C6 179.9(3)
C25 C16 C17 C18 -1.3(5)
C15 C16 C17 C18 178.8(3)
C16 C17 C18 C19 -178.8(3)
C16 C17 C18 C23 0.0(5)
C17 C18 C19 C20 178.0(3)
C23 C18 C19 C20 -0.7(5)
C18 C19 C20 C21 -0.3(5)
C19 C20 C21 O3 -178.3(3)
C19 C20 C21 C22 1.1(5)
O3 C21 C22 C23 178.6(3)
C20 C21 C22 C23 -0.8(5)
C21 C22 C23 C24 -179.1(3)
C21 C22 C23 C18 -0.3(5)
C17 C18 C23 C24 1.1(5)
C19 C18 C23 C24 179.9(3)
C17 C18 C23 C22 -177.8(3)
C19 C18 C23 C22 1.1(5)
C22 C23 C24 C25 177.9(3)
C18 C23 C24 C25 -0.9(5)
C23 C24 C25 C16 -0.4(5)
C17 C16 C25 C24 1.5(5)
C15 C16 C25 C24 -178.6(3)
O1 C1 N1 C11 -175.3(3)
C2 C1 N1 C11 6.5(5)
O1 C1 N1 C13 3.8(5)
C2 C1 N1 C13 -174.4(3)
O2 C11 N1 C1 176.5(3)
C10 C11 N1 C1 -3.9(5)
O2 C11 N1 C13 -2.5(5)
C10 C11 N1 C13 177.0(3)
C22 C21 O3 C26 -1.2(5)
C20 C21 O3 C26 178.2(3)
